data_2233864
loop_
_publ_author_name
'Al-Deeb, Omar A.'
'El-Emam, Ali A.'
'Al-Turkistani, Abdulghafoor A.'
'Ng, Seik Weng'
'Tiekink, Edward R. T.'

_publ_section_title
;
 6-(2-Methylpropyl)-4-oxo-2-sulfanylidene-1,2,3,4-tetrahydropyrimidine-5-carbonitrile
;
_journal_coeditor_code HG5174
_journal_issue 3
_journal_name_full 'Acta Crystallographica Section E'
_journal_page_first o676
_journal_page_last o677
_journal_paper_doi 10.1107/S1600536812005119
_journal_volume 68
_journal_year 2012
_chemical_formula_iupac 'C9 H11 N3 O S'
_chemical_formula_moiety 'C9 H11 N3 O S'
_chemical_formula_sum 'C9 H11 N3 O S'
_chemical_formula_weight 209.27
_chemical_name_systematic
;
6-(2-Methylpropyl)-4-oxo-2-sulfanylidene-1,2,3,4-tetrahydropyrimidine-5-
carbonitrile
;
_space_group_IT_number 15
_symmetry_cell_setting monoclinic
_symmetry_space_group_name_Hall '-C 2yc'
_symmetry_space_group_name_H-M 'C 1 2/c 1'
_atom_sites_solution_hydrogens geom
_atom_sites_solution_primary direct
_atom_sites_solution_secondary difmap
_audit_creation_method SHELXL97
_cell_angle_alpha 90.00
_cell_angle_beta 98.527(2)
_cell_angle_gamma 90.00
_cell_formula_units_Z 8
_cell_length_a 25.8985(6)
_cell_length_b 7.0479(2)
_cell_length_c 11.1811(2)
_cell_measurement_reflns_used 4317
_cell_measurement_temperature 100(2)
_cell_measurement_theta_max 76.1397
_cell_measurement_theta_min 3.9945
_cell_volume 2018.33(8)
_computing_cell_refinement 'CrysAlis PRO (Agilent, 2011)'
_computing_data_collection 'CrysAlis PRO (Agilent, 2011)'
_computing_data_reduction 'CrysAlis PRO (Agilent, 2011)'
_computing_molecular_graphics
;
ORTEP-3 (Farrugia, 1997) and DIAMOND (Brandenburg, 2006)
;
_computing_publication_material 'publCIF (Westrip, 2010)'
_computing_structure_refinement 'SHELXL97 (Sheldrick, 2008)'
_computing_structure_solution 'SHELXS97 (Sheldrick, 2008)'
_diffrn_ambient_temperature 100(2)
_diffrn_detector_area_resol_mean 10.4041
_diffrn_measured_fraction_theta_full 0.994
_diffrn_measured_fraction_theta_max 0.994
_diffrn_measurement_device_type 'Agilent SuperNova Dual diffractometer with Atlas detector'
_diffrn_measurement_method \w
_diffrn_radiation_monochromator mirror
_diffrn_radiation_source 'SuperNova (Cu) X-ray Source'
_diffrn_radiation_type CuK\a
_diffrn_radiation_wavelength 1.54184
_diffrn_reflns_av_R_equivalents 0.0235
_diffrn_reflns_av_sigmaI/netI 0.0196
_diffrn_reflns_limit_h_max 32
_diffrn_reflns_limit_h_min -31
_diffrn_reflns_limit_k_max 8
_diffrn_reflns_limit_k_min -8
_diffrn_reflns_limit_l_max 10
_diffrn_reflns_limit_l_min -14
_diffrn_reflns_number 6870
_diffrn_reflns_theta_full 76.33
_diffrn_reflns_theta_max 76.33
_diffrn_reflns_theta_min 6.51
_diffrn_standards_decay_% 0
_diffrn_standards_interval_count 0
_diffrn_standards_interval_time 0
_diffrn_standards_number 0
_exptl_absorpt_coefficient_mu 2.620
_exptl_absorpt_correction_T_max 0.9255
_exptl_absorpt_correction_T_min 0.4608
_exptl_absorpt_correction_type multi-scan
_exptl_absorpt_process_details '(CrysAlis PRO; Agilent, 2011)'
_exptl_crystal_colour colourless
_exptl_crystal_density_diffrn 1.377
_exptl_crystal_density_method 'not measured'
_exptl_crystal_description needle
_exptl_crystal_F_000 880
_exptl_crystal_size_max 0.35
_exptl_crystal_size_mid 0.20
_exptl_crystal_size_min 0.03
_refine_diff_density_max 0.265
_refine_diff_density_min -0.284
_refine_ls_extinction_method none
_refine_ls_goodness_of_fit_ref 1.034
_refine_ls_hydrogen_treatment mixed
_refine_ls_matrix_type full
_refine_ls_number_parameters 135
_refine_ls_number_reflns 2102
_refine_ls_number_restraints 2
_refine_ls_restrained_S_all 1.034
_refine_ls_R_factor_all 0.0311
_refine_ls_R_factor_gt 0.0297
_refine_ls_shift/su_max 0.002
_refine_ls_shift/su_mean 0.000
_refine_ls_structure_factor_coef Fsqd
_refine_ls_weighting_details 'calc w = 1/[\s^2^(Fo^2^)+(0.0528P)^2^+1.3984P] where P=(Fo^2^+2Fc^2^)/3'
_refine_ls_weighting_scheme calc
_refine_ls_wR_factor_gt 0.0841
_refine_ls_wR_factor_ref 0.0857
_reflns_number_gt 1989
_reflns_number_total 2102
_reflns_threshold_expression I>2\s(I)
_cod_data_source_file hg5174.cif
_cod_data_source_block I
_cod_original_sg_symbol_H-M 'C 2/c'
_cod_database_code 2233864
_cod_database_fobs_code 2233864

loop_
_symmetry_equiv_pos_as_xyz
'x, y, z'
'-x, y, -z+1/2'
'x+1/2, y+1/2, z'
'-x+1/2, y+1/2, -z+1/2'
'-x, -y, -z'
'x, -y, z-1/2'
'-x+1/2, -y+1/2, -z'
'x+1/2, -y+1/2, z-1/2'

loop_
_atom_site_type_symbol
_atom_site_label
_atom_site_fract_x
_atom_site_fract_y
_atom_site_fract_z
_atom_site_U_iso_or_equiv
_atom_site_adp_type
_atom_site_calc_flag
_atom_site_refinement_flags
_atom_site_occupancy
_atom_site_symmetry_multiplicity
S S1 0.550100(11) 0.21184(4) 0.42164(3) 0.01651(12) Uani d . 1 1
O O1 0.43446(3) 0.31829(14) 0.72665(8) 0.0189(2) Uani d . 1 1
N N1 0.44705(4) 0.25643(16) 0.37760(9) 0.0154(2) Uani d D 1 1
N N2 0.48422(4) 0.27666(15) 0.57730(9) 0.0143(2) Uani d D 1 1
N N3 0.30186(4) 0.37646(18) 0.58639(10) 0.0225(3) Uani d . 1 1
C C1 0.49111(5) 0.24972(18) 0.46022(11) 0.0144(2) Uani d . 1 1
C C2 0.43658(5) 0.30269(17) 0.61833(11) 0.0146(3) Uani d . 1 1
C C3 0.39202(5) 0.31030(17) 0.52342(11) 0.0150(3) Uani d . 1 1
C C4 0.39788(5) 0.28817(16) 0.40487(11) 0.0151(3) Uani d . 1 1
C C5 0.34180(5) 0.34614(19) 0.55782(10) 0.0166(3) Uani d . 1 1
C C6 0.35440(5) 0.29348(18) 0.30154(11) 0.0165(3) Uani d . 1 1
H H6A 0.3644 0.3779 0.2381 0.020 Uiso calc R 1 1
H H6B 0.3232 0.3490 0.3297 0.020 Uiso calc R 1 1
C C7 0.33981(5) 0.09633(18) 0.24532(10) 0.0160(3) Uani d . 1 1
H H7 0.3698 0.0480 0.2073 0.019 Uiso calc R 1 1
C C8 0.29278(5) 0.1211(2) 0.14684(12) 0.0246(3) Uani d . 1 1
H H8A 0.3012 0.2133 0.0870 0.037 Uiso calc R 1 1
H H8B 0.2629 0.1670 0.1831 0.037 Uiso calc R 1 1
H H8C 0.2840 -0.0010 0.1071 0.037 Uiso calc R 1 1
C C9 0.32809(5) -0.0459(2) 0.34028(12) 0.0221(3) Uani d . 1 1
H H9A 0.3589 -0.0599 0.4022 0.033 Uiso calc R 1 1
H H9B 0.3193 -0.1689 0.3017 0.033 Uiso calc R 1 1
H H9C 0.2986 -0.0004 0.3780 0.033 Uiso calc R 1 1
H H1N 0.4514(7) 0.243(3) 0.3021(9) 0.026(4) Uiso d D 1 1
H H2N 0.5113(5) 0.275(3) 0.6341(13) 0.023(4) Uiso d D 1 1

loop_
_atom_site_aniso_label
_atom_site_aniso_U_11
_atom_site_aniso_U_22
_atom_site_aniso_U_33
_atom_site_aniso_U_12
_atom_site_aniso_U_13
_atom_site_aniso_U_23
S1 0.01253(17) 0.02143(19) 0.01565(18) 0.00095(10) 0.00231(11) 0.00078(10)
O1 0.0159(4) 0.0270(5) 0.0136(4) 0.0004(4) 0.0013(3) -0.0010(3)
N1 0.0141(5) 0.0193(5) 0.0125(5) -0.0002(4) 0.0014(4) -0.0001(4)
N2 0.0112(5) 0.0176(5) 0.0134(5) 0.0001(4) -0.0003(4) -0.0001(4)
N3 0.0173(5) 0.0264(6) 0.0232(5) 0.0018(5) 0.0018(4) -0.0033(5)
C1 0.0153(6) 0.0121(5) 0.0155(6) -0.0014(4) 0.0009(4) 0.0007(4)
C2 0.0137(6) 0.0130(6) 0.0168(6) -0.0004(4) 0.0016(5) 0.0000(4)
C3 0.0128(6) 0.0149(6) 0.0167(6) -0.0003(4) 0.0006(4) -0.0003(4)
C4 0.0139(6) 0.0122(6) 0.0186(6) -0.0003(4) 0.0009(5) 0.0006(4)
C5 0.0165(6) 0.0168(6) 0.0152(5) 0.0002(5) -0.0014(4) -0.0016(4)
C6 0.0150(6) 0.0183(7) 0.0152(6) 0.0013(4) -0.0012(5) -0.0003(4)
C7 0.0122(5) 0.0193(6) 0.0162(5) 0.0005(4) 0.0011(4) -0.0028(5)
C8 0.0230(7) 0.0251(7) 0.0224(6) 0.0030(5) -0.0075(5) -0.0055(5)
C9 0.0201(6) 0.0233(7) 0.0224(6) -0.0050(5) 0.0014(5) 0.0004(5)

loop_
_atom_type_symbol
_atom_type_description
_atom_type_scat_dispersion_real
_atom_type_scat_dispersion_imag
_atom_type_scat_source
C C 0.0181 0.0091 'International Tables Vol C Tables 4.2.6.8 and 6.1.1.4'
H H 0.0000 0.0000 'International Tables Vol C Tables 4.2.6.8 and 6.1.1.4'
N N 0.0311 0.0180 'International Tables Vol C Tables 4.2.6.8 and 6.1.1.4'
O O 0.0492 0.0322 'International Tables Vol C Tables 4.2.6.8 and 6.1.1.4'
S S 0.3331 0.5567 'International Tables Vol C Tables 4.2.6.8 and 6.1.1.4'

loop_
_geom_angle_atom_site_label_1
_geom_angle_atom_site_label_2
_geom_angle_atom_site_label_3
_geom_angle
C1 N1 C4 124.66(11)
C1 N1 H1N 116.1(12)
C4 N1 H1N 119.2(12)
C1 N2 C2 125.81(10)
C1 N2 H2N 119.4(12)
C2 N2 H2N 114.7(12)
N1 C1 N2 115.64(11)
N1 C1 S1 122.58(9)
N2 C1 S1 121.77(9)
O1 C2 N2 120.65(11)
O1 C2 C3 124.98(11)
N2 C2 C3 114.37(10)
C4 C3 C5 121.13(11)
C4 C3 C2 121.06(11)
C5 C3 C2 117.79(11)
N1 C4 C3 118.37(11)
N1 C4 C6 116.87(11)
C3 C4 C6 124.75(12)
N3 C5 C3 179.16(14)
C4 C6 C7 113.78(10)
C4 C6 H6A 108.8
C7 C6 H6A 108.8
C4 C6 H6B 108.8
C7 C6 H6B 108.8
H6A C6 H6B 107.7
C9 C7 C8 110.98(10)
C9 C7 C6 111.67(10)
C8 C7 C6 108.10(10)
C9 C7 H7 108.7
C8 C7 H7 108.7
C6 C7 H7 108.7
C7 C8 H8A 109.5
C7 C8 H8B 109.5
H8A C8 H8B 109.5
C7 C8 H8C 109.5
H8A C8 H8C 109.5
H8B C8 H8C 109.5
C7 C9 H9A 109.5
C7 C9 H9B 109.5
H9A C9 H9B 109.5
C7 C9 H9C 109.5
H9A C9 H9C 109.5
H9B C9 H9C 109.5

loop_
_geom_bond_atom_site_label_1
_geom_bond_atom_site_label_2
_geom_bond_distance
S1 C1 1.6693(13)
O1 C2 1.2254(15)
N1 C1 1.3583(16)
N1 C4 1.3711(16)
N1 H1N 0.873(9)
N2 C1 1.3605(16)
N2 C2 1.3909(16)
N2 H2N 0.874(9)
N3 C5 1.1470(17)
C2 C3 1.4482(17)
C3 C4 1.3653(18)
C3 C5 1.4323(17)
C4 C6 1.4895(17)
C6 C7 1.5486(17)
C6 H6A 0.9900
C6 H6B 0.9900
C7 C9 1.5232(18)
C7 C8 1.5261(16)
C7 H7 1.0000
C8 H8A 0.9800
C8 H8B 0.9800
C8 H8C 0.9800
C9 H9A 0.9800
C9 H9B 0.9800
C9 H9C 0.9800

loop_
_geom_hbond_atom_site_label_D
_geom_hbond_atom_site_label_H
_geom_hbond_atom_site_label_A
_geom_hbond_site_symmetry_A
_geom_hbond_distance_DH
_geom_hbond_distance_HA
_geom_hbond_distance_DA
_geom_hbond_angle_DHA
N1 H1N S1 2_655 0.873(9) 2.506(10) 3.3723(11) 171.8(16)
N2 H2N O1 2_656 0.874(9) 1.960(10) 2.8210(14) 168.2(17)

loop_
_geom_torsion_atom_site_label_1
_geom_torsion_atom_site_label_2
_geom_torsion_atom_site_label_3
_geom_torsion_atom_site_label_4
_geom_torsion
C4 N1 C1 N2 0.16(19)
C4 N1 C1 S1 -179.61(10)
C2 N2 C1 N1 2.54(19)
C2 N2 C1 S1 -177.70(9)
C1 N2 C2 O1 177.06(12)
C1 N2 C2 C3 -3.35(18)
O1 C2 C3 C4 -178.83(12)
N2 C2 C3 C4 1.60(17)
O1 C2 C3 C5 2.58(19)
N2 C2 C3 C5 -176.99(11)
C1 N1 C4 C3 -1.67(19)
C1 N1 C4 C6 179.07(12)
C5 C3 C4 N1 179.23(11)
C2 C3 C4 N1 0.68(18)
C5 C3 C4 C6 -1.58(19)
C2 C3 C4 C6 179.87(11)
N1 C4 C6 C7 72.88(14)
C3 C4 C6 C7 -106.32(14)
C4 C6 C7 C9 53.98(14)
C4 C6 C7 C8 176.33(11)

loop_
_cod_related_entry_id
_cod_related_entry_database
_cod_related_entry_code
1 ChemSpider 30657507
